data_1549261
loop_
_publ_author_name
'Some\,san, Adrian-Alexandru'
'Le Coz, Erwann'
'Roisnel, Thierry'
'Silvestru, Cristian'
'Sarazin, Yann'

_publ_section_title
;
 Stable lead(ii) boroxides.
;
_journal_issue 42
_journal_name_full 'Chemical communications (Cambridge, England)'
_journal_page_first 5299
_journal_page_last 5302
_journal_paper_doi 10.1039/c8cc02459f
_journal_volume 54
_journal_year 2018
_chemical_compound_source 'synthesis as described'
_chemical_formula_moiety 'C23 H50 B N O Pb Si4'
_chemical_formula_sum 'C23 H50 B N O Pb Si4'
_chemical_formula_weight 687.00
_chemical_melting_point 414
_chemical_properties_physical Air-sensitive,Moisture-sensitive
_space_group_crystal_system monoclinic
_space_group_IT_number 14
_space_group_name_Hall '-P 2yn'
_space_group_name_H-M_alt 'P 1 21/n 1'
_symmetry_space_group_name_Hall '-P 2yn'
_symmetry_space_group_name_H-M 'P 1 21/n 1'
_atom_sites_solution_hydrogens geom
_audit_update_record
;
2018-03-26 deposited with the CCDC.
2018-04-19 downloaded from the CCDC.
;
_cell_angle_alpha 90
_cell_angle_beta 102.613(4)
_cell_angle_gamma 90
_cell_formula_units_Z 4
_cell_length_a 9.1319(9)
_cell_length_b 18.6282(17)
_cell_length_c 18.929(2)
_cell_measurement_reflns_used 9295
_cell_measurement_temperature 150
_cell_measurement_theta_max 27.49
_cell_measurement_theta_min 2.46
_cell_measurement_wavelength 0.71073
_cell_volume 3142.3(5)
_computing_cell_refinement 'APEX3 (Bruker, 2015); SAINT (Bruker, 2014)'
_computing_data_collection 'SAINT (Bruker, 2014)'
_computing_data_reduction 'SAINT (Bruker, 2014)'
_computing_molecular_graphics 'SXGRAPH (Farrugia, 1999), Mercury (CSD, 2016)'
_computing_publication_material 'CRYSCALC (T. Roisnel, local program, 2017)'
_computing_structure_refinement 'SHELXL-2016/6 (Sheldrick, 2016)'
_computing_structure_solution 'SHELXT (Sheldrick, 2015)'
_diffrn_ambient_temperature 150
_diffrn_detector '(CMOS) PHOTON 100'
_diffrn_measured_fraction_theta_full 0.998
_diffrn_measured_fraction_theta_max 0.998
_diffrn_measurement_device_type 'D8 VENTURE Bruker AXS'
_diffrn_measurement_method 'rotation images'
_diffrn_radiation_monochromator 'multilayer monochromator'
_diffrn_radiation_probe x-ray
_diffrn_radiation_source 'Incoatec microfocus sealed tube'
_diffrn_radiation_type MoK\a
_diffrn_radiation_wavelength 0.71073
_diffrn_reflns_av_R_equivalents 0.0394
_diffrn_reflns_av_unetI/netI 0.0292
_diffrn_reflns_limit_h_max 11
_diffrn_reflns_limit_h_min -11
_diffrn_reflns_limit_k_max 21
_diffrn_reflns_limit_k_min -24
_diffrn_reflns_limit_l_max 24
_diffrn_reflns_limit_l_min -24
_diffrn_reflns_number 35346
_diffrn_reflns_theta_full 25.242
_diffrn_reflns_theta_max 27.484
_diffrn_reflns_theta_min 3.014
_exptl_absorpt_coefficient_mu 5.537
_exptl_absorpt_correction_T_max 0.296
_exptl_absorpt_correction_T_min 0.122
_exptl_absorpt_correction_type multi-scan
_exptl_absorpt_process_details
;
  [Sheldrick, G.M. (2014). SADABS Bruker AXS Inc., Madison, Wisconsin, USA]
;
_exptl_crystal_colour orange
_exptl_crystal_density_diffrn 1.452
_exptl_crystal_description prism
_exptl_crystal_F_000 1384
_exptl_crystal_recrystallization_method 'Re-crystallisation from solvent: pentane'
_exptl_crystal_size_max 0.530
_exptl_crystal_size_mid 0.320
_exptl_crystal_size_min 0.220
_refine_diff_density_max 0.703
_refine_diff_density_min -1.428
_refine_diff_density_rms 0.107
_refine_ls_extinction_method none
_refine_ls_goodness_of_fit_ref 1.122
_refine_ls_hydrogen_treatment constr
_refine_ls_matrix_type full
_refine_ls_number_parameters 294
_refine_ls_number_reflns 7187
_refine_ls_number_restraints 0
_refine_ls_restrained_S_all 1.122
_refine_ls_R_factor_all 0.0285
_refine_ls_R_factor_gt 0.0234
_refine_ls_shift/su_max 0.006
_refine_ls_shift/su_mean 0.000
_refine_ls_structure_factor_coef Fsqd
_refine_ls_weighting_details 'w=1/[\s^2^(Fo^2^)+(0.0245P)^2^+2.6997P] where P=(Fo^2^+2Fc^2^)/3'
_refine_ls_weighting_scheme calc
_refine_ls_wR_factor_gt 0.0565
_refine_ls_wR_factor_ref 0.0581
_reflns_Friedel_coverage 0.000
_reflns_number_gt 6456
_reflns_number_total 7187
_reflns_threshold_expression >2sigma(I)
_cod_data_source_file c8cc02459f2.cif
_cod_data_source_block 5
_cod_depositor_comments 'Adding full bibliography for 1549257--1549261.cif.'
_cod_original_cell_volume 3142.4(5)
_cod_database_code 1549261

loop_
_space_group_symop_operation_xyz
'x, y, z'
'-x+1/2, y+1/2, -z+1/2'
'-x, -y, -z'
'x-1/2, -y-1/2, z-1/2'

loop_
_atom_site_label
_atom_site_type_symbol
_atom_site_fract_x
_atom_site_fract_y
_atom_site_fract_z
_atom_site_U_iso_or_equiv
_atom_site_adp_type
_atom_site_occupancy
_atom_site_site_symmetry_order
_atom_site_calc_flag
_atom_site_refinement_flags_posn
_atom_site_refinement_flags_adp
Pb1 Pb 0.50009(2) 0.68552(2) 0.30865(2) 0.01545(4) Uani 1 1 d . .
Si1 Si 0.70446(8) 0.43723(4) 0.27064(4) 0.01377(15) Uani 1 1 d . .
Si2 Si 0.36165(8) 0.39919(4) 0.21071(4) 0.01212(15) Uani 1 1 d . .
Si3 Si 0.57854(9) 0.61809(4) 0.09064(4) 0.01434(15) Uani 1 1 d . .
Si4 Si 0.24315(9) 0.63615(4) 0.11151(4) 0.01497(16) Uani 1 1 d . .
C1 C 0.6899(3) 0.65243(16) 0.40309(16) 0.0172(6) Uani 1 1 d . .
C2 C 0.8404(4) 0.67358(18) 0.41691(19) 0.0248(7) Uani 1 1 d . .
H2 H 0.873509 0.705695 0.384660 0.030 Uiso 1 1 calc R U
C3 C 0.9425(3) 0.6480(2) 0.4776(2) 0.0291(8) Uani 1 1 d . .
H3 H 1.044128 0.663259 0.486580 0.035 Uiso 1 1 calc R U
C4 C 0.8969(4) 0.6008(2) 0.5244(2) 0.0324(8) Uani 1 1 d . .
H4 H 0.967286 0.582565 0.564892 0.039 Uiso 1 1 calc R U
C5 C 0.7471(4) 0.58004(18) 0.51209(18) 0.0256(7) Uani 1 1 d . .
H5 H 0.714718 0.547966 0.544592 0.031 Uiso 1 1 calc R U
C6 C 0.6454(3) 0.60616(16) 0.45242(16) 0.0168(6) Uani 1 1 d . .
C7 C 0.4829(3) 0.58267(16) 0.43879(17) 0.0184(6) Uani 1 1 d . .
H7A H 0.468605 0.540001 0.406843 0.022 Uiso 1 1 calc R U
H7B H 0.458099 0.568798 0.485288 0.022 Uiso 1 1 calc R U
N8 N 0.3803(3) 0.64026(13) 0.40479(14) 0.0164(5) Uani 1 1 d . .
C9 C 0.3788(4) 0.69972(17) 0.45651(18) 0.0240(7) Uani 1 1 d . .
H9A H 0.308547 0.736907 0.433398 0.036 Uiso 1 1 calc R U
H9B H 0.479738 0.720244 0.471010 0.036 Uiso 1 1 calc R U
H9C H 0.347184 0.681375 0.499356 0.036 Uiso 1 1 calc R U
C10 C 0.2281(3) 0.61088(18) 0.37990(18) 0.0228(7) Uani 1 1 d . .
H10A H 0.227912 0.575877 0.341242 0.034 Uiso 1 1 calc R U
H10B H 0.158248 0.649942 0.361461 0.034 Uiso 1 1 calc R U
H10C H 0.196671 0.587282 0.420444 0.034 Uiso 1 1 calc R U
O11 O 0.4882(2) 0.57493(10) 0.26897(10) 0.0143(4) Uani 1 1 d . .
B12 B 0.4764(3) 0.54243(16) 0.20483(17) 0.0093(5) Uani 1 1 d . .
C13 C 0.5242(3) 0.45937(14) 0.20536(14) 0.0106(5) Uani 1 1 d . .
H13 H 0.544582 0.450429 0.156318 0.013 Uiso 1 1 calc R U
C14 C 0.8391(3) 0.51425(17) 0.28924(19) 0.0233(7) Uani 1 1 d . .
H14A H 0.859490 0.531804 0.243546 0.035 Uiso 1 1 calc R U
H14B H 0.932972 0.498276 0.321016 0.035 Uiso 1 1 calc R U
H14C H 0.795206 0.552998 0.312910 0.035 Uiso 1 1 calc R U
C15 C 0.6779(4) 0.4064(2) 0.36179(18) 0.0267(7) Uani 1 1 d . .
H15A H 0.636329 0.445835 0.385595 0.040 Uiso 1 1 calc R U
H15B H 0.774864 0.391849 0.391738 0.040 Uiso 1 1 calc R U
H15C H 0.608591 0.365588 0.355457 0.040 Uiso 1 1 calc R U
C16 C 0.8013(4) 0.36373(17) 0.2300(2) 0.0274(7) Uani 1 1 d . .
H16A H 0.736061 0.321445 0.221031 0.041 Uiso 1 1 calc R U
H16B H 0.895445 0.351084 0.263639 0.041 Uiso 1 1 calc R U
H16C H 0.822875 0.380419 0.184253 0.041 Uiso 1 1 calc R U
C17 C 0.2790(3) 0.42009(17) 0.29021(17) 0.0216(6) Uani 1 1 d . .
H17A H 0.255448 0.471410 0.290339 0.032 Uiso 1 1 calc R U
H17B H 0.351251 0.407761 0.334928 0.032 Uiso 1 1 calc R U
H17C H 0.187001 0.392089 0.287124 0.032 Uiso 1 1 calc R U
C18 C 0.4170(4) 0.30169(16) 0.2139(2) 0.0232(7) Uani 1 1 d . .
H18A H 0.499797 0.293325 0.255615 0.035 Uiso 1 1 calc R U
H18B H 0.448969 0.289031 0.169286 0.035 Uiso 1 1 calc R U
H18C H 0.330885 0.271955 0.218284 0.035 Uiso 1 1 calc R U
C19 C 0.2075(3) 0.40918(18) 0.12778(18) 0.0239(7) Uani 1 1 d . .
H19A H 0.126609 0.375304 0.130156 0.036 Uiso 1 1 calc R U
H19B H 0.246967 0.399131 0.084636 0.036 Uiso 1 1 calc R U
H19C H 0.168367 0.458316 0.125202 0.036 Uiso 1 1 calc R U
C20 C 0.4193(3) 0.57995(14) 0.12714(14) 0.0106(5) Uani 1 1 d . .
H20 H 0.387418 0.537862 0.094625 0.013 Uiso 1 1 calc R U
C21 C 0.1252(3) 0.61375(18) 0.17803(19) 0.0250(7) Uani 1 1 d . .
H21A H 0.178729 0.627456 0.226826 0.037 Uiso 1 1 calc R U
H21B H 0.104994 0.562036 0.176658 0.037 Uiso 1 1 calc R U
H21C H 0.030072 0.640036 0.165380 0.037 Uiso 1 1 calc R U
C22 C 0.1270(4) 0.6150(2) 0.01880(19) 0.0310(8) Uani 1 1 d . .
H22A H 0.108540 0.563195 0.014606 0.047 Uiso 1 1 calc R U
H22B H 0.181085 0.630293 -0.018013 0.047 Uiso 1 1 calc R U
H22C H 0.031063 0.640524 0.011546 0.047 Uiso 1 1 calc R U
C23 C 0.2711(4) 0.73594(17) 0.11542(19) 0.0257(7) Uani 1 1 d . .
H23A H 0.174098 0.759786 0.111866 0.039 Uiso 1 1 calc R U
H23B H 0.315156 0.751257 0.075082 0.039 Uiso 1 1 calc R U
H23C H 0.338634 0.748922 0.161341 0.039 Uiso 1 1 calc R U
C24 C 0.5112(4) 0.65811(19) -0.00167(19) 0.0302(8) Uani 1 1 d . .
H24A H 0.596125 0.679736 -0.017819 0.045 Uiso 1 1 calc R U
H24B H 0.435867 0.695073 0.000335 0.045 Uiso 1 1 calc R U
H24C H 0.466496 0.620441 -0.035750 0.045 Uiso 1 1 calc R U
C25 C 0.6843(4) 0.68845(17) 0.1521(2) 0.0280(7) Uani 1 1 d . .
H25A H 0.727246 0.667156 0.199429 0.042 Uiso 1 1 calc R U
H25B H 0.615877 0.727410 0.157989 0.042 Uiso 1 1 calc R U
H25C H 0.765191 0.707576 0.130996 0.042 Uiso 1 1 calc R U
C26 C 0.7129(3) 0.54520(17) 0.07803(17) 0.0207(6) Uani 1 1 d . .
H26A H 0.659988 0.509438 0.043808 0.031 Uiso 1 1 calc R U
H26B H 0.753833 0.522116 0.124686 0.031 Uiso 1 1 calc R U
H26C H 0.795037 0.566054 0.059016 0.031 Uiso 1 1 calc R U

loop_
_atom_site_aniso_label
_atom_site_aniso_U_11
_atom_site_aniso_U_22
_atom_site_aniso_U_33
_atom_site_aniso_U_23
_atom_site_aniso_U_13
_atom_site_aniso_U_12
Pb1 0.02065(6) 0.01303(6) 0.01260(6) 0.00037(4) 0.00349(4) -0.00083(4)
Si1 0.0119(3) 0.0144(4) 0.0140(4) 0.0030(3) 0.0006(3) 0.0025(3)
Si2 0.0137(3) 0.0102(3) 0.0119(4) -0.0012(3) 0.0018(3) -0.0024(3)
Si3 0.0197(4) 0.0122(3) 0.0127(4) 0.0010(3) 0.0072(3) -0.0007(3)
Si4 0.0150(3) 0.0157(4) 0.0121(4) 0.0014(3) -0.0016(3) 0.0048(3)
C1 0.0176(13) 0.0161(14) 0.0171(15) -0.0058(11) 0.0018(11) -0.0018(11)
C2 0.0234(15) 0.0286(17) 0.0244(18) -0.0076(13) 0.0092(13) -0.0071(13)
C3 0.0153(14) 0.038(2) 0.031(2) -0.0105(16) -0.0007(13) -0.0022(14)
C4 0.0230(16) 0.038(2) 0.031(2) 0.0013(16) -0.0045(14) 0.0057(15)
C5 0.0266(16) 0.0260(16) 0.0211(17) 0.0028(13) -0.0018(13) 0.0010(13)
C6 0.0179(13) 0.0183(14) 0.0131(14) -0.0026(11) 0.0009(11) 0.0009(11)
C7 0.0201(14) 0.0170(14) 0.0180(15) 0.0039(12) 0.0038(12) 0.0000(11)
N8 0.0196(12) 0.0156(12) 0.0144(12) -0.0015(10) 0.0044(10) 0.0016(9)
C9 0.0304(16) 0.0224(15) 0.0205(17) -0.0062(13) 0.0087(13) 0.0032(13)
C10 0.0173(14) 0.0253(16) 0.0257(18) -0.0002(13) 0.0041(13) -0.0011(12)
O11 0.0181(9) 0.0142(9) 0.0093(10) -0.0013(7) 0.0001(8) 0.0000(8)
B12 0.0058(12) 0.0105(13) 0.0106(14) 0.0003(11) -0.0001(10) -0.0008(10)
C13 0.0138(12) 0.0105(12) 0.0075(13) 0.0013(9) 0.0023(10) 0.0007(9)
C14 0.0134(13) 0.0263(16) 0.0274(18) 0.0000(13) -0.0019(12) -0.0001(12)
C15 0.0219(15) 0.0393(19) 0.0164(16) 0.0091(14) -0.0011(12) 0.0015(14)
C16 0.0224(15) 0.0200(15) 0.040(2) 0.0013(14) 0.0062(14) 0.0090(13)
C17 0.0251(15) 0.0218(15) 0.0204(16) -0.0023(12) 0.0103(13) -0.0038(12)
C18 0.0271(16) 0.0123(13) 0.0306(18) -0.0006(12) 0.0072(14) -0.0043(12)
C19 0.0186(14) 0.0262(16) 0.0231(17) -0.0015(13) -0.0039(13) -0.0048(12)
C20 0.0140(12) 0.0090(11) 0.0082(13) -0.0003(10) 0.0010(10) 0.0004(10)
C21 0.0171(14) 0.0290(17) 0.0295(19) 0.0005(14) 0.0062(13) 0.0047(13)
C22 0.0279(17) 0.041(2) 0.0180(17) -0.0016(15) -0.0094(13) 0.0098(15)
C23 0.0338(17) 0.0191(15) 0.0241(18) 0.0030(13) 0.0062(14) 0.0092(13)
C24 0.047(2) 0.0253(17) 0.0219(18) 0.0107(14) 0.0163(16) 0.0087(15)
C25 0.0269(16) 0.0254(17) 0.035(2) -0.0075(15) 0.0139(15) -0.0085(13)
C26 0.0208(14) 0.0234(15) 0.0208(16) 0.0001(12) 0.0108(12) 0.0015(12)

loop_
_atom_type_symbol
_atom_type_description
_atom_type_scat_dispersion_real
_atom_type_scat_dispersion_imag
_atom_type_scat_source
C C 0.0033 0.0016 'International Tables Vol C Tables 4.2.6.8 and 6.1.1.4'
H H 0.0000 0.0000 'International Tables Vol C Tables 4.2.6.8 and 6.1.1.4'
B B 0.0013 0.0007 'International Tables Vol C Tables 4.2.6.8 and 6.1.1.4'
N N 0.0061 0.0033 'International Tables Vol C Tables 4.2.6.8 and 6.1.1.4'
O O 0.0106 0.0060 'International Tables Vol C Tables 4.2.6.8 and 6.1.1.4'
Pb Pb -3.3944 10.1111 'International Tables Vol C Tables 4.2.6.8 and 6.1.1.4'
Si Si 0.0817 0.0704 'International Tables Vol C Tables 4.2.6.8 and 6.1.1.4'

loop_
_geom_angle_atom_site_label_1
_geom_angle_atom_site_label_2
_geom_angle_atom_site_label_3
_geom_angle
O11 Pb1 C1 89.25(9)
O11 Pb1 N8 86.24(8)
C1 Pb1 N8 73.37(9)
C14 Si1 C13 113.65(13)
C14 Si1 C16 106.64(15)
C13 Si1 C16 108.30(14)
C14 Si1 C15 105.77(16)
C13 Si1 C15 113.59(13)
C16 Si1 C15 108.58(16)
C17 Si2 C19 107.02(15)
C17 Si2 C13 112.45(13)
C19 Si2 C13 110.66(13)
C17 Si2 C18 109.20(15)
C19 Si2 C18 105.62(15)
C13 Si2 C18 111.56(13)
C25 Si3 C24 108.65(17)
C25 Si3 C26 108.75(15)
C24 Si3 C26 105.01(15)
C25 Si3 C20 111.79(14)
C24 Si3 C20 111.72(15)
C26 Si3 C20 110.64(13)
C21 Si4 C23 106.70(15)
C21 Si4 C22 106.87(16)
C23 Si4 C22 106.74(16)
C21 Si4 C20 111.50(13)
C23 Si4 C20 116.07(13)
C22 Si4 C20 108.49(14)
C6 C1 C2 117.8(3)
C6 C1 Pb1 114.1(2)
C2 C1 Pb1 128.1(2)
C3 C2 C1 120.7(3)
C3 C2 H2 119.7
C1 C2 H2 119.7
C4 C3 C2 120.4(3)
C4 C3 H3 119.8
C2 C3 H3 119.8
C3 C4 C5 119.7(3)
C3 C4 H4 120.2
C5 C4 H4 120.2
C6 C5 C4 119.9(3)
C6 C5 H5 120.1
C4 C5 H5 120.1
C5 C6 C1 121.4(3)
C5 C6 C7 119.7(3)
C1 C6 C7 118.8(3)
N8 C7 C6 111.7(2)
N8 C7 H7A 109.3
C6 C7 H7A 109.3
N8 C7 H7B 109.3
C6 C7 H7B 109.3
H7A C7 H7B 107.9
C10 N8 C7 109.6(2)
C10 N8 C9 110.2(2)
C7 N8 C9 110.6(2)
C10 N8 Pb1 115.52(19)
C7 N8 Pb1 103.20(16)
C9 N8 Pb1 107.55(18)
N8 C9 H9A 109.5
N8 C9 H9B 109.5
H9A C9 H9B 109.5
N8 C9 H9C 109.5
H9A C9 H9C 109.5
H9B C9 H9C 109.5
N8 C10 H10A 109.5
N8 C10 H10B 109.5
H10A C10 H10B 109.5
N8 C10 H10C 109.5
H10A C10 H10C 109.5
H10B C10 H10C 109.5
B12 O11 Pb1 136.46(18)
O11 B12 C13 117.5(2)
O11 B12 C20 125.3(2)
C13 B12 C20 117.2(2)
B12 C13 Si1 114.44(18)
B12 C13 Si2 110.98(17)
Si1 C13 Si2 115.02(14)
B12 C13 H13 105.1
Si1 C13 H13 105.1
Si2 C13 H13 105.1
Si1 C14 H14A 109.5
Si1 C14 H14B 109.5
H14A C14 H14B 109.5
Si1 C14 H14C 109.5
H14A C14 H14C 109.5
H14B C14 H14C 109.5
Si1 C15 H15A 109.5
Si1 C15 H15B 109.5
H15A C15 H15B 109.5
Si1 C15 H15C 109.5
H15A C15 H15C 109.5
H15B C15 H15C 109.5
Si1 C16 H16A 109.5
Si1 C16 H16B 109.5
H16A C16 H16B 109.5
Si1 C16 H16C 109.5
H16A C16 H16C 109.5
H16B C16 H16C 109.5
Si2 C17 H17A 109.5
Si2 C17 H17B 109.5
H17A C17 H17B 109.5
Si2 C17 H17C 109.5
H17A C17 H17C 109.5
H17B C17 H17C 109.5
Si2 C18 H18A 109.5
Si2 C18 H18B 109.5
H18A C18 H18B 109.5
Si2 C18 H18C 109.5
H18A C18 H18C 109.5
H18B C18 H18C 109.5
Si2 C19 H19A 109.5
Si2 C19 H19B 109.5
H19A C19 H19B 109.5
Si2 C19 H19C 109.5
H19A C19 H19C 109.5
H19B C19 H19C 109.5
B12 C20 Si3 112.20(17)
B12 C20 Si4 118.63(18)
Si3 C20 Si4 115.71(14)
B12 C20 H20 102.4
Si3 C20 H20 102.4
Si4 C20 H20 102.4
Si4 C21 H21A 109.5
Si4 C21 H21B 109.5
H21A C21 H21B 109.5
Si4 C21 H21C 109.5
H21A C21 H21C 109.5
H21B C21 H21C 109.5
Si4 C22 H22A 109.5
Si4 C22 H22B 109.5
H22A C22 H22B 109.5
Si4 C22 H22C 109.5
H22A C22 H22C 109.5
H22B C22 H22C 109.5
Si4 C23 H23A 109.5
Si4 C23 H23B 109.5
H23A C23 H23B 109.5
Si4 C23 H23C 109.5
H23A C23 H23C 109.5
H23B C23 H23C 109.5
Si3 C24 H24A 109.5
Si3 C24 H24B 109.5
H24A C24 H24B 109.5
Si3 C24 H24C 109.5
H24A C24 H24C 109.5
H24B C24 H24C 109.5
Si3 C25 H25A 109.5
Si3 C25 H25B 109.5
H25A C25 H25B 109.5
Si3 C25 H25C 109.5
H25A C25 H25C 109.5
H25B C25 H25C 109.5
Si3 C26 H26A 109.5
Si3 C26 H26B 109.5
H26A C26 H26B 109.5
Si3 C26 H26C 109.5
H26A C26 H26C 109.5
H26B C26 H26C 109.5

loop_
_geom_bond_atom_site_label_1
_geom_bond_atom_site_label_2
_geom_bond_distance
Pb1 O11 2.1874(19)
Pb1 C1 2.286(3)
Pb1 N8 2.467(2)
Si1 C14 1.872(3)
Si1 C13 1.876(3)
Si1 C16 1.883(3)
Si1 C15 1.884(3)
Si2 C17 1.866(3)
Si2 C19 1.875(3)
Si2 C13 1.880(3)
Si2 C18 1.883(3)
Si3 C25 1.875(3)
Si3 C24 1.876(3)
Si3 C26 1.880(3)
Si3 C20 1.880(3)
Si4 C21 1.874(3)
Si4 C23 1.876(3)
Si4 C22 1.883(3)
Si4 C20 1.888(3)
C1 C6 1.395(4)
C1 C2 1.398(4)
C2 C3 1.395(5)
C2 H2 0.9500
C3 C4 1.375(5)
C3 H3 0.9500
C4 C5 1.391(5)
C4 H4 0.9500
C5 C6 1.385(4)
C5 H5 0.9500
C6 C7 1.514(4)
C7 N8 1.477(4)
C7 H7A 0.9900
C7 H7B 0.9900
N8 C10 1.472(4)
N8 C9 1.480(4)
C9 H9A 0.9800
C9 H9B 0.9800
C9 H9C 0.9800
C10 H10A 0.9800
C10 H10B 0.9800
C10 H10C 0.9800
O11 B12 1.340(4)
B12 C13 1.607(4)
B12 C20 1.609(4)
C13 H13 1.0000
C14 H14A 0.9800
C14 H14B 0.9800
C14 H14C 0.9800
C15 H15A 0.9800
C15 H15B 0.9800
C15 H15C 0.9800
C16 H16A 0.9800
C16 H16B 0.9800
C16 H16C 0.9800
C17 H17A 0.9800
C17 H17B 0.9800
C17 H17C 0.9800
C18 H18A 0.9800
C18 H18B 0.9800
C18 H18C 0.9800
C19 H19A 0.9800
C19 H19B 0.9800
C19 H19C 0.9800
C20 H20 1.0000
C21 H21A 0.9800
C21 H21B 0.9800
C21 H21C 0.9800
C22 H22A 0.9800
C22 H22B 0.9800
C22 H22C 0.9800
C23 H23A 0.9800
C23 H23B 0.9800
C23 H23C 0.9800
C24 H24A 0.9800
C24 H24B 0.9800
C24 H24C 0.9800
C25 H25A 0.9800
C25 H25B 0.9800
C25 H25C 0.9800
C26 H26A 0.9800
C26 H26B 0.9800
C26 H26C 0.9800

loop_
_geom_torsion_atom_site_label_1
_geom_torsion_atom_site_label_2
_geom_torsion_atom_site_label_3
_geom_torsion_atom_site_label_4
_geom_torsion
C6 C1 C2 C3 1.1(5)
Pb1 C1 C2 C3 -179.9(2)
C1 C2 C3 C4 0.7(5)
C2 C3 C4 C5 -1.7(5)
C3 C4 C5 C6 0.8(5)
C4 C5 C6 C1 1.0(5)
C4 C5 C6 C7 179.3(3)
C2 C1 C6 C5 -1.9(4)
Pb1 C1 C6 C5 178.9(2)
C2 C1 C6 C7 179.8(3)
Pb1 C1 C6 C7 0.7(3)
C5 C6 C7 N8 147.0(3)
C1 C6 C7 N8 -34.7(4)
C6 C7 N8 C10 169.1(2)
C6 C7 N8 C9 -69.2(3)
C6 C7 N8 Pb1 45.6(3)
Pb1 O11 B12 C13 160.78(17)
Pb1 O11 B12 C20 -18.8(4)
O11 B12 C13 Si1 -44.7(3)
C20 B12 C13 Si1 134.9(2)
O11 B12 C13 Si2 87.5(2)
C20 B12 C13 Si2 -92.9(2)
C14 Si1 C13 B12 -28.0(2)
C16 Si1 C13 B12 -146.3(2)
C15 Si1 C13 B12 93.0(2)
C14 Si1 C13 Si2 -158.21(15)
C16 Si1 C13 Si2 83.48(18)
C15 Si1 C13 Si2 -37.2(2)
C17 Si2 C13 B12 -55.4(2)
C19 Si2 C13 B12 64.2(2)
C18 Si2 C13 B12 -178.5(2)
C17 Si2 C13 Si1 76.49(18)
C19 Si2 C13 Si1 -163.88(15)
C18 Si2 C13 Si1 -46.6(2)
O11 B12 C20 Si3 92.2(3)
C13 B12 C20 Si3 -87.4(2)
O11 B12 C20 Si4 -47.0(3)
C13 B12 C20 Si4 133.4(2)
C25 Si3 C20 B12 -60.4(2)
C24 Si3 C20 B12 177.5(2)
C26 Si3 C20 B12 60.9(2)
C25 Si3 C20 Si4 79.98(19)
C24 Si3 C20 Si4 -42.0(2)
C26 Si3 C20 Si4 -158.65(15)
C21 Si4 C20 B12 -20.0(2)
C23 Si4 C20 B12 102.4(2)
C22 Si4 C20 B12 -137.4(2)
C21 Si4 C20 Si3 -157.80(16)
C23 Si4 C20 Si3 -35.3(2)
C22 Si4 C20 Si3 84.77(19)
